data_7236057
loop_
_publ_author_name
'Yang, Yan'
'Jiang, Feilong'
'Chen, Lian'
'Pang, Jiandong'
'Wu, Mingyan'
'Wan, Xiuyan'
'Pan, Jie'
'Qian, Jinjie'
'Hong, Maochun'

_publ_section_title
;
 An unusual bifunctional Tb-MOF for highly sensitive sensing of Ba2+ ions
 and with remarkable selectivities for CO2--N2 and CO2--CH4
;
_journal_issue 25
_journal_name_full 'Journal of Materials Chemistry A'
_journal_page_first 13526
_journal_paper_doi 10.1039/C5TA00720H
_journal_volume 3
_journal_year 2015
_chemical_formula_sum 'C54 H25 N10 O20 Tb3'
_chemical_formula_weight 1610.60
_space_group_crystal_system triclinic
_space_group_IT_number 2
_space_group_name_Hall '-P 1'
_space_group_name_H-M_alt 'P -1'
_atom_sites_solution_hydrogens geom
_audit_creation_method SHELXL-2013
_audit_update_record
;
2015-01-28 deposited with the CCDC.
2015-05-21 downloaded from the CCDC.
;
_cell_angle_alpha 110.566(4)
_cell_angle_beta 90.030(3)
_cell_angle_gamma 100.933(3)
_cell_formula_units_Z 2
_cell_length_a 15.1173(4)
_cell_length_b 16.7483(8)
_cell_length_c 16.9101(6)
_cell_measurement_reflns_used 9855
_cell_measurement_temperature 173(2)
_cell_measurement_theta_max 73.1640
_cell_measurement_theta_min 3.6900
_cell_volume 3925.3(3)
_computing_structure_refinement 'SHELXL-2013 (Sheldrick, 2013)'
_diffrn_ambient_temperature 173(2)
_diffrn_detector_area_resol_mean 10.5594
_diffrn_measured_fraction_theta_full 0.999
_diffrn_measured_fraction_theta_max 0.967
_diffrn_measurement_device_type 'SuperNova, Dual, Cu at zero, Atlas'
_diffrn_measurement_method '\w scans'
_diffrn_radiation_type CuK\a
_diffrn_radiation_wavelength 1.54184
_diffrn_reflns_av_R_equivalents 0.0724
_diffrn_reflns_av_unetI/netI 0.0763
_diffrn_reflns_Laue_measured_fraction_full 0.999
_diffrn_reflns_Laue_measured_fraction_max 0.967
_diffrn_reflns_limit_h_max 14
_diffrn_reflns_limit_h_min -18
_diffrn_reflns_limit_k_max 20
_diffrn_reflns_limit_k_min -19
_diffrn_reflns_limit_l_max 20
_diffrn_reflns_limit_l_min -21
_diffrn_reflns_number 30068
_diffrn_reflns_point_group_measured_fraction_full 0.999
_diffrn_reflns_point_group_measured_fraction_max 0.967
_diffrn_reflns_theta_full 67.684
_diffrn_reflns_theta_max 73.653
_diffrn_reflns_theta_min 3.217
_diffrn_source 'sealed X-ray tube'
_exptl_absorpt_coefficient_mu 13.593
_exptl_absorpt_correction_T_max 1.00000
_exptl_absorpt_correction_T_min 0.31825
_exptl_absorpt_correction_type multi-scan
_exptl_crystal_colour colorless
_exptl_crystal_density_diffrn 1.363
_exptl_crystal_description block
_exptl_crystal_F_000 1548
_exptl_crystal_size_max 0.2
_exptl_crystal_size_mid 0.1
_exptl_crystal_size_min 0.05
_refine_diff_density_max 5.233
_refine_diff_density_min -3.093
_refine_diff_density_rms 0.243
_refine_ls_extinction_method none
_refine_ls_goodness_of_fit_ref 1.010
_refine_ls_hydrogen_treatment constr
_refine_ls_matrix_type full
_refine_ls_number_parameters 769
_refine_ls_number_reflns 15327
_refine_ls_number_restraints 0
_refine_ls_restrained_S_all 1.010
_refine_ls_R_factor_all 0.0922
_refine_ls_R_factor_gt 0.0813
_refine_ls_shift/su_max 0.001
_refine_ls_shift/su_mean 0.000
_refine_ls_structure_factor_coef Fsqd
_refine_ls_weighting_details
;
 w=1/[\s^2^(Fo^2^)+(0.1750P)^2^]
 where P=(Fo^2^+2Fc^2^)/3
;
_refine_ls_weighting_scheme calc
_refine_ls_wR_factor_gt 0.2268
_refine_ls_wR_factor_ref 0.2389
_reflns_Friedel_coverage 0.000
_reflns_number_gt 11729
_reflns_number_total 15327
_reflns_threshold_expression 'I > 2\s(I)'
_cod_data_source_file c5ta00720h2.cif
_cod_data_source_block 1
_cod_database_code 7236057
_shelx_space_group_comment
;
The symmetry employed for this shelxl refinement is uniquely defined
by the following loop, which should always be used as a source of
symmetry information in preference to the above space-group names.
They are only intended as comments.
;
_shelxl_version_number 2013-2

loop_
_space_group_symop_operation_xyz
'x, y, z'
'-x, -y, -z'

loop_
_atom_site_label
_atom_site_type_symbol
_atom_site_fract_x
_atom_site_fract_y
_atom_site_fract_z
_atom_site_U_iso_or_equiv
_atom_site_adp_type
_atom_site_occupancy
_atom_site_site_symmetry_order
_atom_site_calc_flag
_atom_site_refinement_flags_posn
_atom_site_refinement_flags_adp
Tb1 Tb 0.56199(3) 0.12357(3) 0.52812(3) 0.02140(14) Uani 1 1 d . .
Tb2 Tb 0.52200(3) 0.36574(3) 0.64743(3) 0.02221(15) Uani 1 1 d . .
Tb3 Tb 0.45351(3) 0.47118(3) 0.88233(3) 0.02358(15) Uani 1 1 d . .
O1 O -0.4566(4) -0.2171(4) 0.4644(4) 0.0244(11) Uani 1 1 d . .
O2 O -0.3740(5) -0.3202(4) 0.4259(4) 0.0347(14) Uani 1 1 d . .
O3 O 0.3109(4) -0.0670(4) 0.5400(4) 0.0290(12) Uani 1 1 d . .
O4 O 0.4213(4) 0.0361(4) 0.5322(4) 0.0267(12) Uani 1 1 d . .
O5 O 0.4336(4) 0.3360(4) 0.7528(4) 0.0257(12) Uani 1 1 d . .
O6 O 0.3098(5) 0.3677(4) 0.8130(4) 0.0374(15) Uani 1 1 d . .
O7 O 0.6330(4) 0.2278(4) 0.4737(4) 0.0291(12) Uani 1 1 d . .
O8 O 0.5897(4) 0.3549(4) 0.5259(3) 0.0274(12) Uani 1 1 d . .
O9 O 0.5226(5) 0.5086(4) 0.3441(4) 0.0341(14) Uani 1 1 d . .
O10 O 0.5895(4) 0.4820(4) 0.2224(4) 0.0304(13) Uani 1 1 d . .
O11 O 0.4905(4) -0.0616(4) -0.3836(3) 0.0256(11) Uani 1 1 d . .
O12 O 0.5611(5) 0.0767(4) -0.3579(4) 0.0370(15) Uani 1 1 d . .
O13 O 0.6757(5) 0.4467(4) 0.6913(4) 0.0328(14) Uani 1 1 d . .
O14 O 0.5802(4) 0.4738(4) 0.7911(4) 0.0268(12) Uani 1 1 d . .
O15 O 1.3278(4) 0.5380(4) 0.9413(4) 0.0282(12) Uani 1 1 d . .
O16 O 1.4226(4) 0.5347(4) 1.0389(3) 0.0260(12) Uani 1 1 d . .
O17 O 1.4123(4) 0.7437(3) 1.3364(4) 0.0247(11) Uani 1 1 d . .
O18 O 1.2932(4) 0.8038(4) 1.3733(4) 0.0300(13) Uani 1 1 d . .
O19 O 0.4238(5) 0.3468(5) 0.9272(5) 0.0415(16) Uani 1 1 d . .
O20 O 0.4820(4) 0.3799(4) 1.0604(4) 0.0298(12) Uani 1 1 d . .
N1 N 0.0131(5) 0.0155(5) 0.6205(5) 0.0389(19) Uani 1 1 d . .
H1 H 0.0340 -0.0301 0.5886 0.047 Uiso 1 1 calc R U
N2 N -0.0821(7) 0.0996(8) 0.6860(8) 0.069(4) Uani 1 1 d . .
N3 N 0.0034(6) 0.1461(7) 0.7029(9) 0.069(4) Uani 1 1 d . .
N4 N 0.5989(8) 0.1669(6) 0.0743(5) 0.049(2) Uani 1 1 d . .
H4 H 0.5798 0.2086 0.0631 0.059 Uiso 1 1 calc R U
N5 N 0.6409(9) 0.0447(7) 0.0591(7) 0.063(3) Uani 1 1 d . .
N6 N 0.6490(9) 0.0937(7) 0.1441(6) 0.061(3) Uani 1 1 d . .
N7 N 1.0310(6) 0.6227(6) 1.0225(5) 0.040(2) Uani 1 1 d . .
H7 H 1.0518 0.5865 0.9785 0.048 Uiso 1 1 calc R U
N8 N 1.0185(7) 0.7116(9) 1.1497(7) 0.078(5) Uani 1 1 d . .
N9 N 0.9384(8) 0.6969(9) 1.1038(7) 0.078(4) Uani 1 1 d . .
N10 N 0.151(2) 0.480(2) 0.819(2) 0.168(11) Uiso 1 1 d . .
C1 C -0.3796(6) -0.2436(6) 0.4691(5) 0.0290(17) Uani 1 1 d . .
C2 C -0.3017(7) -0.1803(6) 0.5196(6) 0.0344(19) Uani 1 1 d . .
C3 C -0.2135(6) -0.1948(7) 0.5047(7) 0.040(2) Uani 1 1 d . .
H3 H -0.2051 -0.2496 0.4667 0.048 Uiso 1 1 calc R U
C4 C -0.1395(7) -0.1311(7) 0.5441(7) 0.044(2) Uani 1 1 d . .
H4A H -0.0804 -0.1420 0.5333 0.053 Uiso 1 1 calc R U
C5 C -0.1508(7) -0.0512(7) 0.5995(7) 0.044(2) Uani 1 1 d . .
C6 C -0.2364(7) -0.0358(7) 0.6196(7) 0.043(2) Uani 1 1 d . .
H6 H -0.2440 0.0182 0.6600 0.051 Uiso 1 1 calc R U
C7 C -0.3114(7) -0.1012(6) 0.5793(6) 0.035(2) Uani 1 1 d . .
H7A H -0.3703 -0.0913 0.5930 0.042 Uiso 1 1 calc R U
C8 C -0.0739(7) 0.0214(7) 0.6354(7) 0.045(3) Uani 1 1 d . .
C9 C 0.0596(8) 0.0945(7) 0.6651(8) 0.049(3) Uani 1 1 d . .
C10 C 0.1600(6) 0.1214(6) 0.6668(6) 0.033(2) Uani 1 1 d . .
C11 C 0.2064(6) 0.0588(6) 0.6173(6) 0.0337(19) Uani 1 1 d . .
H11 H 0.1740 0.0024 0.5839 0.040 Uiso 1 1 calc R U
C12 C 0.2986(7) 0.0786(6) 0.6168(5) 0.0313(18) Uani 1 1 d . .
C13 C 0.3463(6) 0.0116(5) 0.5601(5) 0.0293(18) Uani 1 1 d . .
C14 C 0.3476(6) 0.1617(5) 0.6646(6) 0.0289(17) Uani 1 1 d . .
H14 H 0.4116 0.1753 0.6650 0.035 Uiso 1 1 calc R U
C15 C 0.2988(6) 0.2256(6) 0.7129(6) 0.0322(19) Uani 1 1 d . .
C16 C 0.3509(6) 0.3151(5) 0.7621(5) 0.0272(17) Uani 1 1 d . .
C17 C 0.2068(6) 0.2052(6) 0.7138(6) 0.036(2) Uani 1 1 d . .
H17 H 0.1750 0.2481 0.7462 0.044 Uiso 1 1 calc R U
C18 C 0.6109(6) 0.2931(5) 0.4655(4) 0.0255(16) Uani 1 1 d . .
C19 C 0.6109(6) 0.3020(5) 0.3808(5) 0.0275(17) Uani 1 1 d . .
C20 C 0.6225(7) 0.2318(6) 0.3084(5) 0.033(2) Uani 1 1 d . .
H20 H 0.6341 0.1799 0.3133 0.040 Uiso 1 1 calc R U
C21 C 0.6165(7) 0.2396(6) 0.2293(5) 0.035(2) Uani 1 1 d . .
C22 C 0.6241(9) 0.1661(7) 0.1511(6) 0.046(3) Uani 1 1 d . .
C23 C 0.6008(7) 0.3162(6) 0.2226(5) 0.0328(19) Uani 1 1 d . .
H23 H 0.5999 0.3219 0.1687 0.039 Uiso 1 1 calc R U
C24 C 0.5863(7) 0.3844(6) 0.2936(5) 0.0301(18) Uani 1 1 d . .
C25 C 0.5635(6) 0.4643(5) 0.2864(5) 0.0288(17) Uani 1 1 d . .
C26 C 0.5907(6) 0.3754(5) 0.3731(5) 0.0243(16) Uani 1 1 d . .
H26 H 0.5794 0.4209 0.4221 0.029 Uiso 1 1 calc R U
C27 C 0.6099(9) 0.0891(7) 0.0188(6) 0.045(3) Uani 1 1 d . .
C28 C 0.5891(8) 0.0668(8) -0.0717(6) 0.047(3) Uani 1 1 d . .
C29 C 0.5786(10) -0.0174(7) -0.1289(7) 0.053(3) Uani 1 1 d . .
H29 H 0.5871 -0.0626 -0.1097 0.064 Uiso 1 1 calc R U
C30 C 0.5561(9) -0.0368(6) -0.2134(6) 0.046(3) Uani 1 1 d . .
H30 H 0.5435 -0.0957 -0.2511 0.055 Uiso 1 1 calc R U
C31 C 0.5517(7) 0.0297(7) -0.2441(6) 0.039(2) Uani 1 1 d . .
C32 C 0.5323(7) 0.0138(5) -0.3352(5) 0.0289(18) Uani 1 1 d . .
C33 C 0.5644(11) 0.1136(8) -0.1870(8) 0.062(4) Uani 1 1 d . .
H33 H 0.5623 0.1599 -0.2067 0.075 Uiso 1 1 calc R U
C34 C 0.5800(13) 0.1319(8) -0.1016(8) 0.074(5) Uani 1 1 d . .
H34 H 0.5845 0.1898 -0.0629 0.089 Uiso 1 1 calc R U
C35 C 0.6619(6) 0.4837(6) 0.7662(5) 0.0269(16) Uani 1 1 d . .
C36 C 0.7408(6) 0.5348(6) 0.8312(5) 0.0305(18) Uani 1 1 d . .
C37 C 0.8274(7) 0.5216(7) 0.8125(6) 0.039(2) Uani 1 1 d . .
H37 H 0.8391 0.4879 0.7568 0.046 Uiso 1 1 calc R U
C38 C 0.8964(8) 0.5581(7) 0.8762(7) 0.043(2) Uani 1 1 d . .
H38 H 0.9558 0.5488 0.8640 0.052 Uiso 1 1 calc R U
C39 C 0.8798(7) 0.6087(7) 0.9582(6) 0.040(2) Uani 1 1 d . .
C40 C 0.7930(7) 0.6258(6) 0.9751(6) 0.036(2) Uani 1 1 d . .
H40 H 0.7819 0.6627 1.0297 0.044 Uiso 1 1 calc R U
C41 C 0.7231(7) 0.5883(6) 0.9113(6) 0.0340(19) Uani 1 1 d . .
H41 H 0.6641 0.5991 0.9223 0.041 Uiso 1 1 calc R U
C42 C 0.9522(9) 0.6429(8) 1.0268(7) 0.051(3) Uani 1 1 d . .
C43 C 1.0755(7) 0.6694(8) 1.1005(7) 0.045(3) Uani 1 1 d . .
C44 C 1.1668(7) 0.6673(6) 1.1251(6) 0.035(2) Uani 1 1 d . .
C45 C 1.2169(6) 0.6193(6) 1.0639(5) 0.0310(18) Uani 1 1 d . .
H45 H 1.1908 0.5876 1.0079 0.037 Uiso 1 1 calc R U
C46 C 1.3058(6) 0.6181(6) 1.0854(5) 0.0263(16) Uani 1 1 d . .
C47 C 1.3526(6) 0.5605(6) 1.0182(5) 0.0278(17) Uani 1 1 d . .
C48 C 1.3444(5) 0.6637(5) 1.1662(5) 0.0232(15) Uani 1 1 d . .
H48 H 1.4056 0.6641 1.1795 0.028 Uiso 1 1 calc R U
C49 C 1.2930(6) 0.7101(5) 1.2294(5) 0.0255(16) Uani 1 1 d . .
C50 C 1.3336(6) 0.7563(5) 1.3173(5) 0.0283(17) Uani 1 1 d . .
C51 C 1.2048(7) 0.7130(6) 1.2075(6) 0.035(2) Uani 1 1 d . .
H51 H 1.1707 0.7462 1.2490 0.042 Uiso 1 1 calc R U
C52 C 0.4482(7) 0.3272(6) 0.9870(6) 0.037(2) Uani 1 1 d . .
H52 H 0.4411 0.2668 0.9772 0.045 Uiso 1 1 calc R U
C53 C 0.1231(16) 0.4428(16) 0.7407(16) 0.104(6) Uiso 1 1 d . .
C54 C 0.0888(16) 0.5069(16) 0.8818(16) 0.103(6) Uiso 1 1 d . .

loop_
_atom_site_aniso_label
_atom_site_aniso_U_11
_atom_site_aniso_U_22
_atom_site_aniso_U_33
_atom_site_aniso_U_23
_atom_site_aniso_U_13
_atom_site_aniso_U_12
Tb1 0.0300(3) 0.0161(2) 0.0163(2) 0.00076(17) 0.00230(17) 0.00999(18)
Tb2 0.0303(3) 0.0190(2) 0.0157(2) 0.00050(17) 0.00344(17) 0.01203(18)
Tb3 0.0309(3) 0.0233(2) 0.0147(2) 0.00069(17) 0.00242(17) 0.01318(19)
O1 0.017(3) 0.028(3) 0.028(3) 0.003(2) 0.002(2) 0.017(2)
O2 0.045(4) 0.027(3) 0.031(3) 0.002(3) -0.006(3) 0.021(3)
O3 0.031(3) 0.021(3) 0.030(3) 0.002(2) 0.003(2) 0.007(2)
O4 0.027(3) 0.020(3) 0.033(3) 0.007(2) 0.010(2) 0.009(2)
O5 0.033(3) 0.024(3) 0.022(3) 0.007(2) 0.009(2) 0.011(2)
O6 0.046(4) 0.026(3) 0.034(3) 0.001(3) 0.008(3) 0.012(3)
O7 0.044(4) 0.023(3) 0.021(3) 0.006(2) 0.001(2) 0.012(2)
O8 0.046(4) 0.023(3) 0.014(2) 0.003(2) 0.010(2) 0.016(3)
O9 0.058(4) 0.025(3) 0.018(3) 0.000(2) 0.000(3) 0.022(3)
O10 0.039(4) 0.027(3) 0.024(3) 0.008(2) 0.000(2) 0.008(3)
O11 0.037(3) 0.020(3) 0.014(2) -0.001(2) -0.008(2) 0.005(2)
O12 0.053(4) 0.034(3) 0.020(3) 0.006(3) -0.003(3) 0.005(3)
O13 0.044(4) 0.036(3) 0.014(3) 0.001(2) 0.011(2) 0.015(3)
O14 0.028(3) 0.026(3) 0.020(3) 0.004(2) -0.003(2) 0.001(2)
O15 0.037(3) 0.026(3) 0.018(3) -0.002(2) -0.001(2) 0.018(2)
O16 0.030(3) 0.034(3) 0.016(2) 0.004(2) 0.001(2) 0.018(2)
O17 0.032(3) 0.016(2) 0.023(3) 0.000(2) -0.006(2) 0.012(2)
O18 0.032(3) 0.033(3) 0.019(3) -0.002(2) -0.004(2) 0.013(3)
O19 0.039(4) 0.040(4) 0.043(4) 0.011(3) 0.003(3) 0.008(3)
O20 0.025(3) 0.023(3) 0.035(3) 0.002(2) 0.002(2) 0.007(2)
N1 0.027(4) 0.031(4) 0.042(4) -0.008(3) 0.008(3) 0.007(3)
N2 0.046(6) 0.055(6) 0.071(7) -0.022(6) 0.007(5) 0.013(5)
N3 0.024(5) 0.045(5) 0.098(9) -0.027(6) -0.008(5) 0.012(4)
N4 0.097(8) 0.028(4) 0.021(4) 0.001(3) 0.000(4) 0.020(4)
N5 0.084(8) 0.047(5) 0.041(5) -0.014(4) -0.017(5) 0.030(5)
N6 0.104(9) 0.049(5) 0.030(4) -0.003(4) -0.007(5) 0.048(6)
N7 0.032(4) 0.045(4) 0.027(4) -0.013(3) -0.006(3) 0.023(4)
N8 0.031(5) 0.110(9) 0.043(5) -0.044(6) -0.013(4) 0.037(6)
N9 0.069(8) 0.100(9) 0.037(5) -0.030(6) -0.012(5) 0.057(7)
C1 0.039(5) 0.023(4) 0.021(4) 0.003(3) -0.001(3) 0.007(3)
C2 0.047(6) 0.031(4) 0.024(4) 0.004(4) -0.002(4) 0.015(4)
C3 0.021(4) 0.038(5) 0.051(6) 0.000(4) -0.003(4) 0.011(4)
C4 0.028(5) 0.043(5) 0.048(6) -0.006(5) -0.001(4) 0.020(4)
C5 0.029(5) 0.039(5) 0.048(6) -0.003(4) -0.002(4) 0.006(4)
C6 0.030(5) 0.037(5) 0.044(5) -0.009(4) -0.001(4) 0.015(4)
C7 0.035(5) 0.033(5) 0.032(4) 0.001(4) -0.004(4) 0.014(4)
C8 0.025(5) 0.040(5) 0.052(6) -0.007(5) -0.001(4) 0.009(4)
C9 0.040(6) 0.039(5) 0.050(6) -0.008(5) 0.012(5) 0.013(4)
C10 0.016(4) 0.026(4) 0.047(5) -0.003(4) 0.006(3) 0.008(3)
C11 0.036(5) 0.019(4) 0.036(5) -0.004(3) 0.006(4) 0.008(3)
C12 0.044(5) 0.026(4) 0.024(4) 0.005(3) 0.006(4) 0.016(4)
C13 0.041(5) 0.016(3) 0.027(4) 0.003(3) 0.008(3) 0.006(3)
C14 0.030(5) 0.022(4) 0.031(4) 0.003(3) 0.010(3) 0.008(3)
C15 0.035(5) 0.023(4) 0.035(4) 0.002(3) 0.009(4) 0.012(4)
C16 0.031(5) 0.025(4) 0.020(4) -0.002(3) 0.001(3) 0.013(3)
C17 0.025(5) 0.027(4) 0.045(5) -0.008(4) 0.006(4) 0.017(4)
C18 0.038(5) 0.024(4) 0.006(3) -0.004(3) 0.000(3) 0.007(3)
C19 0.030(4) 0.023(4) 0.025(4) -0.001(3) 0.010(3) 0.014(3)
C20 0.063(6) 0.025(4) 0.019(4) 0.007(3) 0.003(4) 0.027(4)
C21 0.058(6) 0.028(4) 0.018(4) 0.003(3) 0.007(4) 0.018(4)
C22 0.086(8) 0.029(5) 0.025(5) 0.003(4) 0.005(5) 0.029(5)
C23 0.055(6) 0.028(4) 0.018(4) 0.007(3) 0.001(4) 0.017(4)
C24 0.047(5) 0.025(4) 0.018(4) 0.003(3) 0.002(3) 0.018(4)
C25 0.042(5) 0.023(4) 0.023(4) 0.006(3) 0.000(3) 0.015(3)
C26 0.037(5) 0.021(3) 0.015(3) 0.007(3) 0.009(3) 0.007(3)
C27 0.077(8) 0.037(5) 0.024(5) 0.008(4) 0.012(5) 0.023(5)
C28 0.064(7) 0.052(6) 0.016(4) -0.002(4) 0.005(4) 0.020(5)
C29 0.095(10) 0.038(5) 0.031(5) 0.013(4) 0.021(6) 0.027(6)
C30 0.078(8) 0.026(4) 0.027(5) -0.001(4) 0.000(5) 0.018(5)
C31 0.047(6) 0.042(5) 0.023(4) 0.005(4) -0.001(4) 0.013(4)
C32 0.049(5) 0.015(3) 0.019(4) -0.001(3) -0.001(3) 0.008(3)
C33 0.116(12) 0.039(6) 0.037(6) 0.016(5) 0.000(6) 0.023(7)
C34 0.158(16) 0.039(6) 0.028(5) 0.003(5) -0.001(7) 0.041(8)
C35 0.023(4) 0.029(4) 0.023(4) 0.003(3) -0.002(3) 0.003(3)
C36 0.027(4) 0.037(4) 0.021(4) 0.003(3) 0.002(3) 0.005(3)
C37 0.046(6) 0.042(5) 0.021(4) -0.001(4) -0.001(4) 0.017(4)
C38 0.049(6) 0.036(5) 0.034(5) -0.002(4) 0.002(4) 0.015(4)
C39 0.040(6) 0.046(5) 0.030(5) 0.002(4) 0.001(4) 0.021(4)
C40 0.032(5) 0.034(4) 0.033(5) -0.003(4) -0.001(4) 0.013(4)
C41 0.042(5) 0.027(4) 0.026(4) 0.001(3) 0.001(4) 0.006(4)
C42 0.062(7) 0.045(6) 0.029(5) -0.014(4) -0.010(5) 0.027(5)
C43 0.029(5) 0.053(6) 0.035(5) -0.014(4) -0.008(4) 0.023(4)
C44 0.037(5) 0.038(5) 0.023(4) -0.003(4) 0.000(3) 0.020(4)
C45 0.037(5) 0.032(4) 0.015(3) -0.005(3) -0.004(3) 0.015(4)
C46 0.031(4) 0.031(4) 0.018(4) 0.006(3) 0.005(3) 0.014(3)
C47 0.032(5) 0.028(4) 0.024(4) 0.005(3) 0.000(3) 0.016(3)
C48 0.021(4) 0.026(4) 0.021(4) 0.003(3) 0.003(3) 0.010(3)
C49 0.023(4) 0.027(4) 0.020(4) -0.001(3) -0.003(3) 0.010(3)
C50 0.031(5) 0.023(4) 0.021(4) -0.004(3) -0.006(3) 0.004(3)
C51 0.038(5) 0.032(4) 0.026(4) -0.006(4) 0.002(4) 0.018(4)
C52 0.044(6) 0.025(4) 0.036(5) 0.001(4) 0.016(4) 0.011(4)

loop_
_atom_type_symbol
_atom_type_description
_atom_type_scat_dispersion_real
_atom_type_scat_dispersion_imag
_atom_type_scat_source
C C 0.0181 0.0091 'International Tables Vol C Tables 4.2.6.8 and 6.1.1.4'
H H 0.0000 0.0000 'International Tables Vol C Tables 4.2.6.8 and 6.1.1.4'
N N 0.0311 0.0180 'International Tables Vol C Tables 4.2.6.8 and 6.1.1.4'
O O 0.0492 0.0322 'International Tables Vol C Tables 4.2.6.8 and 6.1.1.4'
Tb Tb -9.1472 9.1891 'International Tables Vol C Tables 4.2.6.8 and 6.1.1.4'

loop_
_geom_angle_atom_site_label_1
_geom_angle_atom_site_label_2
_geom_angle_atom_site_label_3
_geom_angle
_geom_angle_site_symmetry_1
_geom_angle_site_symmetry_3
O12 Tb1 O7 144.7(2) 1_556 .
O12 Tb1 O4 68.5(2) 1_556 .
O7 Tb1 O4 143.3(2) . .
O12 Tb1 O11 136.5(2) 1_556 2_655
O7 Tb1 O11 77.2(2) . 2_655
O4 Tb1 O11 77.9(2) . 2_655
O12 Tb1 O1 113.4(2) 1_556 2_556
O7 Tb1 O1 74.1(2) . 2_556
O4 Tb1 O1 76.6(2) . 2_556
O11 Tb1 O1 83.54(19) 2_655 2_556
O12 Tb1 O3 99.2(2) 1_556 2_656
O7 Tb1 O3 75.4(2) . 2_656
O4 Tb1 O3 124.11(19) . 2_656
O11 Tb1 O3 77.1(2) 2_655 2_656
O1 Tb1 O3 146.7(2) 2_556 2_656
O12 Tb1 O17 71.6(2) 1_556 2_767
O7 Tb1 O17 81.06(19) . 2_767
O4 Tb1 O17 107.4(2) . 2_767
O11 Tb1 O17 147.55(18) 2_655 2_767
O1 Tb1 O17 67.38(19) 2_556 2_767
O3 Tb1 O17 120.2(2) 2_656 2_767
O12 Tb1 O4 73.6(2) 1_556 2_656
O7 Tb1 O4 122.62(19) . 2_656
O4 Tb1 O4 72.3(2) . 2_656
O11 Tb1 O4 70.3(2) 2_655 2_656
O1 Tb1 O4 142.7(2) 2_556 2_656
O3 Tb1 O4 52.32(19) 2_656 2_656
O17 Tb1 O4 142.16(19) 2_767 2_656
O12 Tb1 O18 68.5(2) 1_556 2_767
O7 Tb1 O18 77.1(2) . 2_767
O4 Tb1 O18 136.4(2) . 2_767
O11 Tb1 O18 142.3(2) 2_655 2_767
O1 Tb1 O18 115.01(19) 2_556 2_767
O3 Tb1 O18 70.0(2) 2_656 2_767
O17 Tb1 O18 51.29(18) 2_767 2_767
O4 Tb1 O18 101.78(19) 2_656 2_767
O12 Tb1 C13 88.2(2) 1_556 2_656
O7 Tb1 C13 97.8(2) . 2_656
O4 Tb1 C13 98.4(2) . 2_656
O11 Tb1 C13 69.6(2) 2_655 2_656
O1 Tb1 C13 153.1(2) 2_556 2_656
O3 Tb1 C13 25.8(2) 2_656 2_656
O17 Tb1 C13 137.8(2) 2_767 2_656
O4 Tb1 C13 26.7(2) 2_656 2_656
O18 Tb1 C13 87.1(2) 2_767 2_656
O12 Tb1 C50 63.3(2) 1_556 2_767
O7 Tb1 C50 82.3(2) . 2_767
O4 Tb1 C50 121.4(2) . 2_767
O11 Tb1 C50 159.3(2) 2_655 2_767
O1 Tb1 C50 93.4(2) 2_556 2_767
O3 Tb1 C50 95.3(2) 2_656 2_767
O17 Tb1 C50 26.7(2) 2_767 2_767
O4 Tb1 C50 120.3(2) 2_656 2_767
O18 Tb1 C50 25.3(2) 2_767 2_767
C13 Tb1 C50 111.1(3) 2_656 2_767
O12 Tb1 Tb1 66.44(16) 1_556 2_656
O7 Tb1 Tb1 145.36(14) . 2_656
O4 Tb1 Tb1 37.94(13) . 2_656
O11 Tb1 Tb1 70.03(14) 2_655 2_656
O1 Tb1 Tb1 112.07(14) 2_556 2_656
O3 Tb1 Tb1 86.44(14) 2_656 2_656
O17 Tb1 Tb1 133.40(14) 2_767 2_656
O4 Tb1 Tb1 34.38(13) 2_656 2_656
O18 Tb1 Tb1 124.12(14) 2_767 2_656
C13 Tb1 Tb1 60.66(18) 2_656 2_656
C50 Tb1 Tb1 129.32(18) 2_767 2_656
O8 Tb2 O9 93.0(2) . 2_666
O8 Tb2 O17 91.4(2) . 2_767
O9 Tb2 O17 168.0(2) 2_666 2_767
O8 Tb2 O5 164.0(2) . .
O9 Tb2 O5 97.6(2) 2_666 .
O17 Tb2 O5 80.7(2) 2_767 .
O8 Tb2 O2 91.7(2) . 2_556
O9 Tb2 O2 74.5(2) 2_666 2_556
O17 Tb2 O2 116.6(2) 2_767 2_556
O5 Tb2 O2 79.7(2) . 2_556
O8 Tb2 O13 74.6(2) . .
O9 Tb2 O13 89.8(2) 2_666 .
O17 Tb2 O13 80.6(2) 2_767 .
O5 Tb2 O13 117.2(2) . .
O2 Tb2 O13 158.7(2) 2_556 .
O8 Tb2 O14 125.5(2) . .
O9 Tb2 O14 74.2(2) 2_666 .
O17 Tb2 O14 94.16(19) 2_767 .
O5 Tb2 O14 69.3(2) . .
O2 Tb2 O14 131.9(2) 2_556 .
O13 Tb2 O14 53.09(18) . .
O8 Tb2 O1 71.2(2) . 2_556
O9 Tb2 O1 123.8(2) 2_666 2_556
O17 Tb2 O1 68.21(18) 2_767 2_556
O5 Tb2 O1 92.90(19) . 2_556
O2 Tb2 O1 53.45(18) 2_556 2_556
O13 Tb2 O1 132.39(17) . 2_556
O14 Tb2 O1 157.26(19) . 2_556
O8 Tb2 C35 99.7(2) . .
O9 Tb2 C35 82.5(2) 2_666 .
O17 Tb2 C35 85.7(2) 2_767 .
O5 Tb2 C35 93.6(2) . .
O2 Tb2 C35 154.8(2) 2_556 .
O13 Tb2 C35 25.7(2) . .
O14 Tb2 C35 27.4(2) . .
O1 Tb2 C35 151.7(2) 2_556 .
O8 Tb2 C1 81.7(2) . 2_556
O9 Tb2 C1 98.6(2) 2_666 2_556
O17 Tb2 C1 93.1(2) 2_767 2_556
O5 Tb2 C1 84.9(2) . 2_556
O2 Tb2 C1 25.7(2) 2_556 2_556
O13 Tb2 C1 155.3(2) . 2_556
O14 Tb2 C1 151.6(2) . 2_556
O1 Tb2 C1 27.8(2) 2_556 2_556
C35 Tb2 C1 178.2(2) . 2_556
O8 Tb2 Tb3 159.38(15) . .
O9 Tb2 Tb3 73.38(15) 2_666 .
O17 Tb2 Tb3 99.23(14) 2_767 .
O5 Tb2 Tb3 36.61(14) . .
O2 Tb2 Tb3 99.14(16) 2_556 .
O13 Tb2 Tb3 89.61(13) . .
O14 Tb2 Tb3 36.63(14) . .
O1 Tb2 Tb3 129.19(13) 2_556 .
C35 Tb2 Tb3 63.89(17) . .
C1 Tb2 Tb3 115.07(18) 2_556 .
O8 Tb2 Tb1 68.95(14) . .
O9 Tb2 Tb1 154.81(15) 2_666 .
O17 Tb2 Tb1 36.31(13) 2_767 .
O5 Tb2 Tb1 97.08(13) . .
O2 Tb2 Tb1 88.22(14) 2_556 .
O13 Tb2 Tb1 101.51(14) . .
O14 Tb2 Tb1 130.36(14) . .
O1 Tb2 Tb1 34.97(11) 2_556 .
C35 Tb2 Tb1 116.79(17) . .
C1 Tb2 Tb1 62.53(17) 2_556 .
Tb3 Tb2 Tb1 128.470(15) . .
O10 Tb3 O16 144.1(2) 2_666 2_767
O10 Tb3 O20 78.7(2) 2_666 2_667
O16 Tb3 O20 80.9(2) 2_767 2_667
O10 Tb3 O19 141.5(2) 2_666 .
O16 Tb3 O19 68.1(2) 2_767 .
O20 Tb3 O19 138.6(2) 2_667 .
O10 Tb3 O15 77.8(2) 2_666 1_455
O16 Tb3 O15 125.18(19) 2_767 1_455
O20 Tb3 O15 76.3(2) 2_667 1_455
O19 Tb3 O15 99.3(2) . 1_455
O10 Tb3 O14 72.7(2) 2_666 .
O16 Tb3 O14 75.12(19) 2_767 .
O20 Tb3 O14 81.0(2) 2_667 .
O19 Tb3 O14 114.8(2) . .
O15 Tb3 O14 145.6(2) 1_455 .
O10 Tb3 O6 75.1(2) 2_666 .
O16 Tb3 O6 134.8(2) 2_767 .
O20 Tb3 O6 141.9(2) 2_667 .
O19 Tb3 O6 67.7(2) . .
O15 Tb3 O6 71.5(2) 1_455 .
O14 Tb3 O6 116.1(2) . .
O10 Tb3 O5 77.5(2) 2_666 .
O16 Tb3 O5 104.59(19) 2_767 .
O20 Tb3 O5 145.1(2) 2_667 .
O19 Tb3 O5 72.0(2) . .
O15 Tb3 O5 122.3(2) 1_455 .
O14 Tb3 O5 67.75(19) . .
O6 Tb3 O5 52.1(2) . .
O10 Tb3 O16 125.21(19) 2_666 1_455
O16 Tb3 O16 73.0(2) 2_767 1_455
O20 Tb3 O16 69.5(2) 2_667 1_455
O19 Tb3 O16 75.4(2) . 1_455
O15 Tb3 O16 52.42(18) 1_455 1_455
O14 Tb3 O16 139.2(2) . 1_455
O6 Tb3 O16 104.4(2) . 1_455
O5 Tb3 O16 145.36(19) . 1_455
O10 Tb3 C16 77.7(2) 2_666 .
O16 Tb3 C16 119.8(2) 2_767 .
O20 Tb3 C16 156.4(2) 2_667 .
O19 Tb3 C16 64.5(3) . .
O15 Tb3 C16 97.5(2) 1_455 .
O14 Tb3 C16 93.0(2) . .
O6 Tb3 C16 26.2(2) . .
O5 Tb3 C16 26.2(2) . .
O16 Tb3 C16 124.8(2) 1_455 .
O10 Tb3 C47 100.3(2) 2_666 1_455
O16 Tb3 C47 99.6(2) 2_767 1_455
O20 Tb3 C47 69.3(2) 2_667 1_455
O19 Tb3 C47 89.0(2) . 1_455
O15 Tb3 C47 25.6(2) 1_455 1_455
O14 Tb3 C47 150.2(2) . 1_455
O6 Tb3 C47 88.7(2) . 1_455
O5 Tb3 C47 140.3(2) . 1_455
O16 Tb3 C47 27.0(2) 1_455 1_455
C16 Tb3 C47 114.1(3) . 1_455
O10 Tb3 Tb3 148.78(15) 2_666 2_667
O16 Tb3 Tb3 38.47(13) 2_767 2_667
O20 Tb3 Tb3 71.25(16) 2_667 2_667
O19 Tb3 Tb3 67.38(18) . 2_667
O15 Tb3 Tb3 86.83(14) 1_455 2_667
O14 Tb3 Tb3 109.91(13) . 2_667
O6 Tb3 Tb3 125.43(17) . 2_667
O5 Tb3 Tb3 133.20(13) . 2_667
O16 Tb3 Tb3 34.52(12) 1_455 2_667
C16 Tb3 Tb3 131.74(18) . 2_667
C47 Tb3 Tb3 61.28(17) 1_455 2_667
C1 O1 Tb1 161.1(5) . 2_556
C1 O1 Tb2 89.3(4) . 2_556
Tb1 O1 Tb2 107.7(2) 2_556 2_556
C1 O2 Tb2 97.7(5) . 2_556
C13 O3 Tb1 96.6(5) . 2_656
C13 O4 Tb1 159.1(5) . .
C13 O4 Tb1 88.8(4) . 2_656
Tb1 O4 Tb1 107.7(2) . 2_656
C16 O5 Tb2 136.8(5) . .
C16 O5 Tb3 92.2(4) . .
Tb2 O5 Tb3 109.1(2) . .
C16 O6 Tb3 92.6(6) . .
C18 O7 Tb1 133.2(6) . .
C18 O8 Tb2 134.8(5) . .
C25 O9 Tb2 126.6(6) . 2_666
C25 O10 Tb3 143.7(6) . 2_666
C32 O11 Tb1 134.4(5) . 2_655
C32 O12 Tb1 143.4(6) . 1_554
C35 O13 Tb2 95.9(5) . .
C35 O14 Tb3 161.7(5) . .
C35 O14 Tb2 90.6(5) . .
Tb3 O14 Tb2 106.1(2) . .
C47 O15 Tb3 97.9(5) . 1_655
C47 O16 Tb3 160.6(5) . 2_767
C47 O16 Tb3 90.1(4) . 1_655
Tb3 O16 Tb3 107.0(2) 2_767 1_655
C50 O17 Tb2 140.0(5) . 2_767
C50 O17 Tb1 92.8(4) . 2_767
Tb2 O17 Tb1 110.6(2) 2_767 2_767
C50 O18 Tb1 92.7(5) . 2_767
C52 O19 Tb3 137.8(7) . .
C52 O20 Tb3 134.6(6) . 2_667
C9 N1 C8 103.8(8) . .
C8 N2 N3 104.2(9) . .
C9 N3 N2 109.2(9) . .
C27 N4 C22 104.2(9) . .
C27 N5 N6 107.7(9) . .
C22 N6 N5 106.4(9) . .
C42 N7 C43 105.8(8) . .
C43 N8 N9 109.7(9) . .
C42 N9 N8 103.3(9) . .
C53 N10 C54 121(3) . .
O2 C1 O1 119.5(8) . .
O2 C1 C2 121.5(8) . .
O1 C1 C2 118.8(7) . .
O2 C1 Tb2 56.5(5) . 2_556
O1 C1 Tb2 63.0(4) . 2_556
C2 C1 Tb2 173.1(6) . 2_556
C7 C2 C3 117.8(9) . .
C7 C2 C1 121.3(9) . .
C3 C2 C1 120.8(8) . .
C4 C3 C2 121.1(9) . .
C3 C4 C5 120.0(9) . .
C4 C5 C6 120.7(10) . .
C4 C5 C8 121.5(9) . .
C6 C5 C8 117.7(9) . .
C5 C6 C7 118.7(9) . .
C2 C7 C6 121.4(9) . .
N2 C8 N1 112.9(10) . .
N2 C8 C5 123.3(10) . .
N1 C8 C5 123.8(9) . .
N1 C9 N3 110.0(10) . .
N1 C9 C10 124.0(8) . .
N3 C9 C10 125.9(10) . .
C17 C10 C11 120.2(8) . .
C17 C10 C9 122.6(8) . .
C11 C10 C9 117.2(8) . .
C12 C11 C10 120.3(8) . .
C11 C12 C14 120.8(8) . .
C11 C12 C13 119.2(8) . .
C14 C12 C13 119.9(8) . .
O3 C13 O4 121.5(7) . .
O3 C13 C12 118.9(8) . .
O4 C13 C12 119.6(7) . .
O3 C13 Tb1 57.6(4) . 2_656
O4 C13 Tb1 64.5(4) . 2_656
C12 C13 Tb1 172.0(6) . 2_656
C12 C14 C15 118.1(8) . .
C17 C15 C14 120.8(8) . .
C17 C15 C16 121.1(7) . .
C14 C15 C16 118.1(8) . .
O6 C16 O5 121.7(8) . .
O6 C16 C15 118.0(8) . .
O5 C16 C15 120.4(7) . .
O6 C16 Tb3 61.3(5) . .
O5 C16 Tb3 61.6(4) . .
C15 C16 Tb3 168.2(6) . .
C15 C17 C10 119.8(7) . .
O7 C18 O8 124.0(7) . .
O7 C18 C19 119.8(7) . .
O8 C18 C19 116.2(7) . .
C26 C19 C20 120.4(8) . .
C26 C19 C18 119.4(7) . .
C20 C19 C18 119.9(7) . .
C21 C20 C19 118.8(8) . .
C23 C21 C20 120.3(8) . .
C23 C21 C22 118.9(8) . .
C20 C21 C22 120.7(8) . .
N6 C22 N4 111.4(9) . .
N6 C22 C21 128.3(10) . .
N4 C22 C21 120.2(9) . .
C24 C23 C21 120.8(8) . .
C23 C24 C26 118.6(8) . .
C23 C24 C25 121.2(8) . .
C26 C24 C25 120.2(7) . .
O9 C25 O10 125.8(8) . .
O9 C25 C24 117.8(8) . .
O10 C25 C24 116.3(7) . .
C19 C26 C24 120.9(7) . .
N5 C27 N4 110.3(9) . .
N5 C27 C28 130.0(10) . .
N4 C27 C28 119.7(10) . .
C29 C28 C34 118.5(10) . .
C29 C28 C27 122.2(11) . .
C34 C28 C27 119.2(10) . .
C30 C29 C28 120.8(10) . .
C29 C30 C31 120.4(9) . .
C33 C31 C30 118.2(9) . .
C33 C31 C32 118.6(9) . .
C30 C31 C32 123.2(9) . .
O12 C32 O11 125.6(8) . .
O12 C32 C31 115.5(8) . .
O11 C32 C31 118.9(8) . .
C31 C33 C34 121.1(11) . .
C33 C34 C28 120.7(11) . .
O13 C35 O14 120.2(8) . .
O13 C35 C36 120.3(8) . .
O14 C35 C36 119.4(7) . .
O13 C35 Tb2 58.4(5) . .
O14 C35 Tb2 62.0(4) . .
C36 C35 Tb2 171.3(6) . .
C37 C36 C41 121.3(9) . .
C37 C36 C35 119.5(8) . .
C41 C36 C35 118.9(8) . .
C38 C37 C36 119.1(9) . .
C37 C38 C39 120.8(10) . .
C38 C39 C40 119.5(10) . .
C38 C39 C42 120.5(9) . .
C40 C39 C42 120.0(9) . .
C41 C40 C39 119.8(9) . .
C40 C41 C36 119.4(9) . .
N7 C42 N9 113.4(10) . .
N7 C42 C39 126.0(9) . .
N9 C42 C39 120.5(10) . .
N8 C43 N7 107.7(8) . .
N8 C43 C44 126.9(9) . .
N7 C43 C44 125.3(8) . .
C51 C44 C45 120.1(8) . .
C51 C44 C43 121.4(8) . .
C45 C44 C43 118.5(8) . .
C44 C45 C46 119.7(8) . .
C48 C46 C45 120.8(7) . .
C48 C46 C47 122.7(8) . .
C45 C46 C47 116.4(7) . .
O15 C47 O16 119.0(7) . .
O15 C47 C46 121.2(7) . .
O16 C47 C46 119.8(7) . .
O15 C47 Tb3 56.5(4) . 1_655
O16 C47 Tb3 62.9(4) . 1_655
C46 C47 Tb3 171.7(6) . 1_655
C46 C48 C49 119.8(7) . .
C51 C49 C48 119.3(7) . .
C51 C49 C50 120.9(7) . .
C48 C49 C50 119.8(7) . .
O18 C50 O17 119.8(7) . .
O18 C50 C49 121.8(8) . .
O17 C50 C49 118.3(7) . .
O18 C50 Tb1 61.9(4) . 2_767
O17 C50 Tb1 60.5(4) . 2_767
C49 C50 Tb1 165.9(6) . 2_767
C44 C51 C49 120.2(8) . .
O19 C52 O20 126.7(9) . .

loop_
_geom_bond_atom_site_label_1
_geom_bond_atom_site_label_2
_geom_bond_distance
_geom_bond_site_symmetry_2
Tb1 O12 2.321(6) 1_556
Tb1 O7 2.338(6) .
Tb1 O4 2.359(6) .
Tb1 O11 2.363(5) 2_655
Tb1 O1 2.412(5) 2_556
Tb1 O3 2.418(6) 2_656
Tb1 O17 2.536(5) 2_767
Tb1 O4 2.568(5) 2_656
Tb1 O18 2.571(6) 2_767
Tb1 C13 2.844(8) 2_656
Tb1 C50 2.911(8) 2_767
Tb1 Tb1 3.9801(9) 2_656
Tb2 O8 2.262(5) .
Tb2 O9 2.288(6) 2_666
Tb2 O17 2.337(5) 2_767
Tb2 O5 2.364(5) .
Tb2 O2 2.411(7) 2_556
Tb2 O13 2.426(7) .
Tb2 O14 2.502(6) .
Tb2 O1 2.551(6) 2_556
Tb2 C35 2.834(8) .
Tb2 C1 2.863(9) 2_556
Tb2 Tb3 3.9671(6) .
Tb3 O10 2.312(6) 2_666
Tb3 O16 2.335(6) 2_767
Tb3 O20 2.343(6) 2_667
Tb3 O19 2.424(7) .
Tb3 O15 2.426(6) 1_455
Tb3 O14 2.463(6) .
Tb3 O6 2.497(7) .
Tb3 O5 2.504(6) .
Tb3 O16 2.564(5) 1_455
Tb3 C16 2.845(9) .
Tb3 C47 2.880(8) 1_455
Tb3 Tb3 3.9403(9) 2_667
O1 C1 1.333(10) .
O1 Tb1 2.412(5) 2_556
O1 Tb2 2.551(6) 2_556
O2 C1 1.254(11) .
O2 Tb2 2.411(7) 2_556
O3 C13 1.246(10) .
O3 Tb1 2.418(6) 2_656
O4 C13 1.279(11) .
O4 Tb1 2.568(5) 2_656
O5 C16 1.257(11) .
O6 C16 1.256(10) .
O7 C18 1.254(10) .
O8 C18 1.265(9) .
O9 C25 1.245(11) .
O9 Tb2 2.288(6) 2_666
O10 C25 1.263(11) .
O10 Tb3 2.312(6) 2_666
O11 C32 1.279(10) .
O11 Tb1 2.363(5) 2_655
O12 C32 1.248(11) .
O12 Tb1 2.321(6) 1_554
O13 C35 1.237(10) .
O14 C35 1.305(11) .
O15 C47 1.254(10) .
O15 Tb3 2.426(6) 1_655
O16 C47 1.307(10) .
O16 Tb3 2.335(6) 2_767
O16 Tb3 2.564(5) 1_655
O17 C50 1.308(10) .
O17 Tb2 2.337(5) 2_767
O17 Tb1 2.536(5) 2_767
O18 C50 1.247(11) .
O18 Tb1 2.571(6) 2_767
O19 C52 1.243(14) .
O20 C52 1.281(12) .
O20 Tb3 2.343(6) 2_667
N1 C9 1.327(14) .
N1 C8 1.355(13) .
N2 C8 1.319(15) .
N2 N3 1.349(15) .
N3 C9 1.331(13) .
N4 C27 1.353(13) .
N4 C22 1.359(14) .
N5 C27 1.313(16) .
N5 N6 1.374(13) .
N6 C22 1.302(13) .
N7 C42 1.295(14) .
N7 C43 1.371(12) .
N8 C43 1.324(13) .
N8 N9 1.372(14) .
N9 C42 1.342(13) .
N10 C53 1.27(4) .
N10 C54 1.43(4) .
C1 C2 1.460(13) .
C1 Tb2 2.863(9) 2_556
C2 C7 1.389(13) .
C2 C3 1.407(13) .
C3 C4 1.372(15) .
C4 C5 1.380(14) .
C5 C6 1.387(14) .
C5 C8 1.463(15) .
C6 C7 1.398(14) .
C9 C10 1.496(14) .
C10 C17 1.393(12) .
C10 C11 1.398(11) .
C11 C12 1.370(14) .
C12 C14 1.399(12) .
C12 C13 1.501(11) .
C13 Tb1 2.844(8) 2_656
C14 C15 1.430(11) .
C15 C17 1.368(14) .
C15 C16 1.496(12) .
C18 C19 1.491(11) .
C19 C26 1.371(11) .
C19 C20 1.407(11) .
C20 C21 1.394(12) .
C21 C23 1.389(12) .
C21 C22 1.480(12) .
C23 C24 1.388(12) .
C24 C26 1.406(11) .
C24 C25 1.489(11) .
C27 C28 1.461(14) .
C28 C29 1.381(15) .
C28 C34 1.381(17) .
C29 C30 1.377(15) .
C30 C31 1.394(15) .
C31 C33 1.375(16) .
C31 C32 1.488(12) .
C33 C34 1.377(17) .
C35 C36 1.521(12) .
C36 C37 1.388(14) .
C36 C41 1.396(12) .
C37 C38 1.385(15) .
C38 C39 1.401(13) .
C39 C40 1.403(13) .
C39 C42 1.470(15) .
C40 C41 1.394(14) .
C43 C44 1.450(13) .
C44 C51 1.393(13) .
C44 C45 1.392(11) .
C45 C46 1.398(12) .
C46 C48 1.374(11) .
C46 C47 1.488(11) .
C47 Tb3 2.880(8) 1_655
C48 C49 1.414(10) .
C49 C51 1.398(12) .
C49 C50 1.482(11) .
C50 Tb1 2.911(8) 2_767

loop_
_platon_squeeze_void_nr
_platon_squeeze_void_average_x
_platon_squeeze_void_average_y
_platon_squeeze_void_average_z
_platon_squeeze_void_volume
_platon_squeeze_void_count_electrons
_platon_squeeze_void_content
1 -0.010 -0.005 -0.005 20799 6171 ' '
